data_8100216
loop_
_publ_author_name
'Azap, Cengiz'
'Luger, Peter'
'Rei\&sig, H.-U.'
'Wagner, Armin'

_publ_section_title
;
Crystal structure of 4,7,8-trimethoxy-3-hydroxyspiro[1-benzofuran-
2,2'-chromane] chloroform disolvate, C~19~H~20~O~6~ &#x00B7; 2CHCl~3~
;
_journal_issue 4
_journal_name_full 'Zeitschrift f\"ur Kristallographie - New Crystal Structures'
_journal_page_first 495
_journal_page_last 496
_journal_volume 219
_journal_year 2004
_chemical_formula_moiety 'C19 H20 O6 &#x00B7; 2CHCl3'
_chemical_formula_sum 'C21 H22 Cl6 O6'
_chemical_formula_weight 583.09
_chemical_melting_point 429
_space_group_IT_number 2
_space_group_name_Hall '-P 1'
_space_group_name_H-M_alt 'P -1'
_symmetry_cell_setting triclinic
_symmetry_space_group_name_Hall '-P 1'
_symmetry_space_group_name_H-M 'P -1'
_cell_angle_alpha 99.50(3)
_cell_angle_beta 99.64(3)
_cell_angle_gamma 107.38(3)
_cell_formula_units_Z 2
_cell_length_a 8.7170(17)
_cell_length_b 10.135(2)
_cell_length_c 15.358(3)
_cell_measurement_temperature 293
_cell_volume 1242.8(5)
_diffrn_ambient_temperature 173(2)
_exptl_crystal_density_diffrn 1.558
_refine_diff_density_rms 0.101
_cod_depositor_comments
;
The following automatic conversions were performed:
'_symmetry_cell_setting' value 'Triclinic' changed to 'triclinic'
according to '/home/saulius/struct/CIF-dictionaries/cif_core.dic'
dictionary named 'cif_core.dic' version 2.4.1 from 2010-06-29.

Automatic conversion script
Id: cif_fix_enum 1527 2010-12-29 10:47:43Z saulius 
;
_cod_database_code 8100216

loop_
_symmetry_equiv_pos_as_xyz
x,y,z
-x,-y,-z

loop_
_atom_site_aniso_label
_atom_site_aniso_U_11
_atom_site_aniso_U_22
_atom_site_aniso_U_33
_atom_site_aniso_U_23
_atom_site_aniso_U_13
_atom_site_aniso_U_12
O1 0.0186(14) 0.0156(15) 0.0279(15) 0.0094(12) 0.0073(11) 0.0078(12)
O2 0.0246(15) 0.0178(15) 0.0311(16) 0.0099(12) 0.0167(12) 0.0125(12)
O3 0.0148(14) 0.0276(17) 0.0367(17) 0.0095(13) 0.0100(12) 0.0131(13)
O4 0.0226(15) 0.0229(16) 0.0401(17) 0.0180(13) 0.0176(13) 0.0158(13)
O5 0.0314(17) 0.0241(17) 0.0446(18) 0.0166(14) 0.0233(14) 0.0194(14)
O6 0.0215(15) 0.0221(17) 0.0324(16) 0.0084(13) 0.0024(12) 0.0033(13)
C1 0.020(2) 0.022(2) 0.022(2) 0.0032(17) 0.0072(15) 0.0141(17)
C2 0.018(2) 0.020(2) 0.027(2) 0.0047(17) 0.0100(16) 0.0087(17)
C3 0.022(2) 0.015(2) 0.038(2) 0.0121(18) 0.0172(17) 0.0085(17)
C4 0.026(2) 0.017(2) 0.031(2) 0.0091(18) 0.0157(17) 0.0149(18)
C5 0.033(2) 0.019(2) 0.043(3) 0.015(2) 0.015(2) 0.012(2)
C6 0.042(3) 0.034(3) 0.039(3) 0.021(2) 0.011(2) 0.021(2)
C7 0.031(2) 0.036(3) 0.032(2) 0.013(2) 0.0062(19) 0.016(2)
C8 0.023(2) 0.020(2) 0.030(2) 0.0055(18) 0.0093(17) 0.0097(18)
C9 0.020(2) 0.021(2) 0.025(2) 0.0094(17) 0.0107(16) 0.0135(17)
C10 0.0117(18) 0.016(2) 0.029(2) 0.0077(16) 0.0065(15) 0.0075(16)
C11 0.0158(19) 0.017(2) 0.028(2) 0.0109(17) 0.0097(15) 0.0082(16)
C12 0.0131(19) 0.020(2) 0.033(2) 0.0141(18) 0.0093(15) 0.0079(16)
C13 0.021(2) 0.028(2) 0.033(2) 0.0166(19) 0.0134(17) 0.0115(18)
C14 0.022(2) 0.024(2) 0.035(2) 0.0120(19) 0.0188(18) 0.0132(18)
C15 0.021(2) 0.018(2) 0.032(2) 0.0093(18) 0.0114(17) 0.0111(17)
C16 0.0171(19) 0.019(2) 0.023(2) 0.0086(17) 0.0079(15) 0.0077(16)
C17 0.026(2) 0.023(2) 0.044(3) 0.019(2) 0.0161(19) 0.0133(19)
C18 0.032(3) 0.031(3) 0.053(3) 0.019(2) 0.026(2) 0.023(2)
C19 0.033(3) 0.030(3) 0.047(3) 0.003(2) -0.005(2) 0.002(2)
Cl1 0.0385(7) 0.0371(8) 0.0528(8) 0.0053(6) 0.0052(5) 0.0102(6)
Cl2 0.0704(11) 0.0391(9) 0.0861(11) 0.0198(8) 0.0420(9) 0.0188(8)
Cl3 0.0657(10) 0.0552(10) 0.0683(10) -0.0063(8) -0.0207(8) 0.0386(9)
C20 0.043(3) 0.033(3) 0.044(3) 0.008(2) 0.010(2) 0.020(2)
Cl4 0.0719(11) 0.0930(14) 0.0565(9) 0.0268(9) 0.0233(8) 0.0376(10)
Cl5 0.0800(13) 0.0948(15) 0.0569(10) 0.0000(9) 0.0135(8) 0.0473(11)
Cl6 0.0998(17) 0.0487(12) 0.161(2) 0.0440(13) -0.0135(15) -0.0002(11)
C21 0.030(3) 0.048(4) 0.061(4) 0.010(3) 0.014(2) 0.014(3)

loop_
_atom_site_label
_atom_site_type_symbol
_atom_site_thermal_displace_type
_atom_site_fract_x
_atom_site_fract_y
_atom_site_fract_z
_atom_site_occupancy
_atom_site_symmetry_multiplicity
_atom_site_Wyckoff_symbol
_atom_site_U_iso_or_equiv
_atom_site_calc_flag
_atom_site_refinement_flags
O1 O Uani 0.2793(3) 0.8213(3) 0.67556(18) 1 2 i 0.0194(8) . .
O2 O Uani 0.2355(3) 0.6640(3) 0.53872(18) 1 2 i 0.0214(9) . .
O3 O Uani -0.0274(3) 0.8317(3) 0.49422(19) 1 2 i 0.0242(9) . .
O4 O Uani 0.2512(4) 1.0659(3) 0.42434(19) 1 2 i 0.0240(9) . .
O5 O Uani 0.4345(4) 0.5853(3) 0.4301(2) 1 2 i 0.0281(10) . .
O6 O Uani 0.5231(4) 0.9529(3) 0.81424(19) 1 2 i 0.0265(9) . .
C1 C Uani 0.1607(5) 0.7463(5) 0.5925(3) 1 2 i 0.0196(12) . .
C2 C Uani 0.0086(5) 0.6442(4) 0.6095(3) 1 2 i 0.0206(12) . .
C3 C Uani 0.0546(5) 0.5351(4) 0.6563(3) 1 2 i 0.0224(12) . .
C4 C Uani 0.1980(5) 0.6075(4) 0.7358(3) 1 2 i 0.0213(12) . .
C5 C Uani 0.2319(6) 0.5414(5) 0.8074(3) 1 2 i 0.0292(14) . .
C6 C Uani 0.3622(6) 0.6125(5) 0.8812(3) 1 2 i 0.0347(17) . .
C7 C Uani 0.4624(6) 0.7499(5) 0.8862(3) 1 2 i 0.0314(14) . .
C8 C Uani 0.4334(5) 0.8170(5) 0.8166(3) 1 2 i 0.0234(12) . .
C9 C Uani 0.3000(5) 0.7437(4) 0.7416(3) 1 2 i 0.0193(12) . .
C10 C Uani 0.1387(5) 0.8640(4) 0.5426(3) 1 2 i 0.0177(11) . .
C11 C Uani 0.2467(5) 0.8574(4) 0.4763(3) 1 2 i 0.0184(11) . .
C12 C Uani 0.2977(5) 0.9476(4) 0.4187(3) 1 2 i 0.0200(11) . .
C13 C Uani 0.3935(5) 0.9110(5) 0.3615(3) 1 2 i 0.0245(12) . .
C14 C Uani 0.4392(5) 0.7911(5) 0.3632(3) 1 2 i 0.0236(12) . .
C15 C Uani 0.3932(5) 0.7037(4) 0.4219(3) 1 2 i 0.0215(12) . .
C16 C Uani 0.2945(5) 0.7406(4) 0.4772(3) 1 2 i 0.0184(11) . .
C17 C Uani 0.3153(6) 1.1633(5) 0.3706(3) 1 2 i 0.0274(14) . .
C18 C Uani 0.5653(6) 0.5667(5) 0.3892(3) 1 2 i 0.0326(17) . .
C19 C Uani 0.6663(6) 1.0276(6) 0.8851(3) 1 2 i 0.0411(17) . .
Cl1 Cl Uani 0.60793(16) 0.75022(15) 0.13566(9) 1 2 i 0.0447(4) . .
Cl2 Cl Uani 0.8555(2) 1.00892(17) 0.12761(12) 1 2 i 0.0614(6) . .
Cl3 Cl Uani 0.9088(2) 0.86817(18) 0.27396(11) 1 2 i 0.0659(6) . .
C20 C Uani 0.7621(7) 0.9066(6) 0.1990(3) 1 2 i 0.0384(17) . .
Cl4 Cl Uani 0.2129(2) 0.3557(2) 0.20513(11) 1 2 i 0.0692(7) . .
Cl5 Cl Uani 0.0852(3) 0.2622(2) 0.01352(11) 1 2 i 0.0755(7) . .
Cl6 Cl Uani 0.1797(3) 0.5592(2) 0.1018(2) 1 2 i 0.1119(10) . .
C21 C Uani 0.0980(7) 0.3862(6) 0.1112(4) 1 2 i 0.046(2) . .
H2A H Uiso -0.07070 0.59590 0.55240 1 2 i 0.0250 calc R
H2B H Uiso -0.04240 0.69630 0.64740 1 2 i 0.0250 calc R
H3 H Uiso -0.07800 0.86460 0.52740 1 2 i 0.0360 calc R
H3A H Uiso -0.03930 0.48100 0.67660 1 2 i 0.0270 calc R
H3B H Uiso 0.08290 0.46960 0.61350 1 2 i 0.0270 calc R
H5 H Uiso 0.16570 0.44920 0.80480 1 2 i 0.0350 calc R
H6 H Uiso 0.38300 0.56790 0.92790 1 2 i 0.0420 calc R
H7 H Uiso 0.54940 0.79720 0.93650 1 2 i 0.0380 calc R
H10 H Uiso 0.17870 0.95730 0.58480 1 2 i 0.0210 calc R
H13 H Uiso 0.42740 0.96740 0.32170 1 2 i 0.0300 calc R
H14 H Uiso 0.50250 0.76860 0.32380 1 2 i 0.0290 calc R
H17A H Uiso 0.43250 1.18370 0.37960 1 2 i 0.0410 calc R
H17B H Uiso 0.29310 1.24980 0.38870 1 2 i 0.0410 calc R
H17C H Uiso 0.26340 1.12170 0.30770 1 2 i 0.0410 calc R
H18A H Uiso 0.53000 0.54910 0.32450 1 2 i 0.0480 calc R
H18B H Uiso 0.59260 0.48740 0.40520 1 2 i 0.0480 calc R
H18C H Uiso 0.66070 0.65100 0.41070 1 2 i 0.0480 calc R
H19A H Uiso 0.63380 1.05020 0.94090 1 2 i 0.0610 calc R
H19B H Uiso 0.72730 1.11370 0.87050 1 2 i 0.0610 calc R
H19C H Uiso 0.73450 0.96930 0.89180 1 2 i 0.0610 calc R
H20 H Uiso 0.71050 0.96240 0.23500 1 2 i 0.0460 calc R
H21 H Uiso -0.01410 0.37130 0.12000 1 2 i 0.0550 calc R

loop_
_geom_bond_atom_site_label_1
_geom_bond_atom_site_label_2
_geom_bond_distance
_geom_bond_site_symmetry_1
_geom_bond_site_symmetry_2
_geom_bond_publ_flag
Cl1 C20 1.745(6) . . yes
Cl2 C20 1.764(6) . . yes
Cl3 C20 1.751(6) . . yes
Cl4 C21 1.740(6) . . yes
Cl5 C21 1.755(6) . . yes
Cl6 C21 1.725(6) . . yes
O1 C9 1.402(5) . . yes
O1 C1 1.429(5) . . yes
O2 C16 1.388(5) . . yes
O2 C1 1.443(5) . . yes
O3 C10 1.425(5) . . yes
O4 C12 1.370(5) . . yes
O4 C17 1.436(6) . . yes
O5 C18 1.435(6) . . yes
O5 C15 1.370(5) . . yes
O6 C8 1.376(6) . . yes
O6 C19 1.423(6) . . yes
O3 H3 0.8200 . . no
C1 C2 1.511(6) . . no
C1 C10 1.561(6) . . no
C2 C3 1.527(6) . . no
C3 C4 1.496(6) . . no
C4 C9 1.380(6) . . no
C4 C5 1.413(6) . . no
C5 C6 1.380(7) . . no
C6 C7 1.387(7) . . no
C7 C8 1.386(7) . . no
C8 C9 1.408(6) . . no
C10 C11 1.505(6) . . no
C11 C12 1.404(6) . . no
C11 C16 1.369(6) . . no
C12 C13 1.389(6) . . no
C13 C14 1.390(7) . . no
C14 C15 1.389(6) . . no
C15 C16 1.391(6) . . no
C2 H2A 0.9693 . . no
C2 H2B 0.9699 . . no
C3 H3B 0.9704 . . no
C3 H3A 0.9704 . . no
C5 H5 0.9304 . . no
C6 H6 0.9295 . . no
C7 H7 0.9306 . . no
C10 H10 0.9802 . . no
C13 H13 0.9288 . . no
C14 H14 0.9296 . . no
C17 H17A 0.9606 . . no
C17 H17B 0.9603 . . no
C17 H17C 0.9596 . . no
C18 H18C 0.9597 . . no
C18 H18A 0.9593 . . no
C18 H18B 0.9606 . . no
C19 H19C 0.9605 . . no
C19 H19A 0.9604 . . no
C19 H19B 0.9601 . . no
C20 H20 0.9797 . . no
C21 H21 0.9792 . . no
